data_4309289
loop_
_publ_author_name
'Antonio Otero'
'Juan Fern\'andez-Baeza'
'Antonio Anti\~nolo'
'Juan Tejeda'
'Agust\'in Lara-S\'anchez'
'Luis S\'anchez-Barba'
'Emilia Mart\'inez-Caballero'
'Ana M. Rodr\'iguez'
'Isabel L\'opez-Solera'

_publ_section_title
;
First Complexes of Scandium and Yttrium with NNO and NNS Heteroscorpionate
Ligands
;
_journal_name_full 'Inorganic Chemistry'
_journal_page_first 5336
_journal_page_last 5344
_journal_paper_doi 10.1021/ic050525y
_journal_volume 44
_journal_year 2005
_chemical_formula_moiety 'C16 H32 Li O4, C12 H15 Cl3 N4 S2 Sc'
_chemical_formula_sum 'C28 H47 Cl3 Li N4 O4 S2 Sc'
_chemical_formula_weight 726.07
_chemical_name_systematic
;
 ?
;
_space_group_IT_number 2
_symmetry_cell_setting triclinic
_symmetry_space_group_name_Hall '-P 1'
_symmetry_space_group_name_H-M 'P -1'
_atom_sites_solution_hydrogens geom
_atom_sites_solution_primary direct
_atom_sites_solution_secondary difmap
_audit_creation_method SHELXL-97
_cell_angle_alpha 71.65(4)
_cell_angle_beta 86.50(4)
_cell_angle_gamma 80.98(3)
_cell_formula_units_Z 2
_cell_length_a 9.614(4)
_cell_length_b 13.016(5)
_cell_length_c 15.496(7)
_cell_measurement_reflns_used 25
_cell_measurement_temperature 230(2)
_cell_measurement_theta_max 15
_cell_measurement_theta_min 6
_cell_volume 1817.6(14)
_computing_cell_refinement 'Nonius (control program)'
_computing_data_collection 'Nonius (control program)'
_computing_data_reduction 'XCAD4 (Harms, 1996)'
_computing_structure_refinement 'SHELXL-97 (Sheldrick, 1997)'
_computing_structure_solution 'SHELXS-97 (Sheldrick, 1990)'
_diffrn_ambient_temperature 230(2)
_diffrn_measured_fraction_theta_full 0.999
_diffrn_measured_fraction_theta_max 0.999
_diffrn_measurement_device_type 'four circle diffractometer Nonius-Mach3'
_diffrn_measurement_method '\w/2\q scans'
_diffrn_radiation_monochromator graphite
_diffrn_radiation_source 'fine-focus sealed tube'
_diffrn_radiation_type MoK\a
_diffrn_radiation_wavelength 0.71073
_diffrn_reflns_av_R_equivalents 0.0901
_diffrn_reflns_av_sigmaI/netI 0.2925
_diffrn_reflns_limit_h_max 12
_diffrn_reflns_limit_h_min -12
_diffrn_reflns_limit_k_max 17
_diffrn_reflns_limit_k_min -16
_diffrn_reflns_limit_l_max 20
_diffrn_reflns_limit_l_min 0
_diffrn_reflns_number 9060
_diffrn_reflns_theta_full 27.97
_diffrn_reflns_theta_max 27.97
_diffrn_reflns_theta_min 2.15
_diffrn_standards_interval_time 60
_diffrn_standards_number 2
_exptl_absorpt_coefficient_mu 0.574
_exptl_absorpt_correction_T_max 0.7971
_exptl_absorpt_correction_T_min 0.4036
_exptl_absorpt_correction_type psi-scan
_exptl_crystal_colour orange
_exptl_crystal_density_diffrn 1.327
_exptl_crystal_density_method 'not measured'
_exptl_crystal_description block
_exptl_crystal_F_000 764
_exptl_crystal_size_max 0.3
_exptl_crystal_size_mid 0.2
_exptl_crystal_size_min 0.2
_refine_diff_density_max 0.534
_refine_diff_density_min -0.368
_refine_diff_density_rms 0.085
_refine_ls_extinction_method none
_refine_ls_goodness_of_fit_ref 0.946
_refine_ls_hydrogen_treatment constr
_refine_ls_matrix_type full
_refine_ls_number_parameters 381
_refine_ls_number_reflns 8740
_refine_ls_number_restraints 15
_refine_ls_restrained_S_all 0.946
_refine_ls_R_factor_all 0.2853
_refine_ls_R_factor_gt 0.0841
_refine_ls_shift/su_max 1.578
_refine_ls_shift/su_mean 0.058
_refine_ls_structure_factor_coef Fsqd
_refine_ls_weighting_details 'calc w=1/[\s^2^(Fo^2^)+(0.1007P)^2^+0.0000P] where P=(Fo^2^+2Fc^2^)/3'
_refine_ls_weighting_scheme calc
_refine_ls_wR_factor_gt 0.1764
_refine_ls_wR_factor_ref 0.2493
_reflns_number_gt 2468
_reflns_number_total 8740
_reflns_threshold_expression >2sigma(I)
_cod_data_source_file ic050525ysi20050406_115434_2.cif
_cod_data_source_block 7
_cod_depositor_comments
;
The following automatic conversions were performed:
'_symmetry_cell_setting' value 'Triclinic' changed to 'triclinic'
according to '/home/saulius/struct/CIF-dictionaries/cif_core.dic'
dictionary named 'cif_core.dic' version 2.4.1 from
2010-06-29.

'_exptl_absorpt_correction_type' value 'psi scan' changed to
'psi-scan' according to
'/home/saulius/struct/CIF-dictionaries/cif_core.dic' dictionary named
'cif_core.dic' version 2.4.1 from 2010-06-29.

Automatic conversion script
Id: cif_fix_enum 1527 2010-12-29 10:47:43Z saulius 
;
_cod_original_cell_volume 1817.6(13)
_cod_original_sg_symbol_Hall -P_1
_cod_database_code 4309289

loop_
_symmetry_equiv_pos_as_xyz
'x, y, z'
'-x, -y, -z'

loop_
_atom_site_label
_atom_site_type_symbol
_atom_site_fract_x
_atom_site_fract_y
_atom_site_fract_z
_atom_site_U_iso_or_equiv
_atom_site_adp_type
_atom_site_occupancy
_atom_site_symmetry_multiplicity
_atom_site_calc_flag
_atom_site_refinement_flags
_atom_site_disorder_assembly
_atom_site_disorder_group
Sc1 Sc 0.68967(19) 0.69898(15) 0.21878(12) 0.0430(5) Uani 1 1 d . . .
Cl1 Cl 0.7735(3) 0.8682(2) 0.13444(18) 0.0611(8) Uani 1 1 d . . .
Cl2 Cl 0.8994(3) 0.6105(2) 0.30525(18) 0.0566(8) Uani 1 1 d . . .
Cl3 Cl 0.7221(3) 0.6059(2) 0.10637(18) 0.0663(9) Uani 1 1 d . . .
S1 S 0.6217(3) 0.7828(2) 0.35527(17) 0.0470(7) Uani 1 1 d . . .
S2 S 0.3541(3) 0.8382(2) 0.44766(19) 0.0568(8) Uani 1 1 d . . .
N1 N 0.5536(8) 0.5741(6) 0.3095(5) 0.0388(19) Uani 1 1 d . . .
N2 N 0.4288(8) 0.6055(6) 0.3481(5) 0.041(2) Uani 1 1 d . . .
N3 N 0.4656(8) 0.7763(6) 0.1750(5) 0.043(2) Uani 1 1 d . . .
N4 N 0.3545(8) 0.7769(6) 0.2356(5) 0.0390(19) Uani 1 1 d . . .
O1 O 0.0899(8) 0.2369(6) 0.3622(5) 0.067(2) Uani 1 1 d . . .
O2 O 0.0753(9) 0.1962(9) 0.1767(6) 0.104(3) Uani 1 1 d . . .
O3 O 0.3583(8) 0.1377(6) 0.2884(5) 0.063(2) Uani 1 1 d . . .
O4 O 0.2426(10) 0.3822(6) 0.1881(6) 0.099(3) Uani 1 1 d . . .
C1 C 0.4501(10) 0.7813(7) 0.3786(6) 0.039(2) Uani 1 1 d . . .
C2 C 0.3716(9) 0.7201(7) 0.3311(6) 0.038(2) Uani 1 1 d . . .
H2 H 0.2764 0.7209 0.3575 0.046 Uiso 1 1 calc . . .
C3 C 0.3760(10) 0.5195(7) 0.4067(6) 0.041(2) Uani 1 1 d . . .
C4 C 0.4671(11) 0.4288(8) 0.4033(6) 0.047(3) Uani 1 1 d . . .
H4 H 0.4582 0.3565 0.4354 0.056 Uiso 1 1 calc . . .
C5 C 0.5739(10) 0.4643(8) 0.3437(6) 0.042(2) Uani 1 1 d . . .
C6 C 0.6999(11) 0.3978(8) 0.3153(7) 0.059(3) Uani 1 1 d . . .
H6A H 0.7561 0.4458 0.2726 0.089 Uiso 1 1 calc . . .
H6B H 0.6691 0.3493 0.2873 0.089 Uiso 1 1 calc . . .
H6C H 0.7550 0.3559 0.3677 0.089 Uiso 1 1 calc . . .
C7 C 0.2458(10) 0.530(7) 0.4594(6) 0.046(3) Uani 1 1 d . . .
H7A H 0.2080 0.6059 0.4466 0.070 Uiso 1 1 calc . . .
H7B H 0.2655 0.4987 0.5231 0.070 Uiso 1 1 calc . . .
H7C H 0.1786 0.4922 0.4431 0.070 Uiso 1 1 calc . . .
C8 C 0.2350(10) 0.8390(8) 0.1940(7) 0.045(2) Uani 1 1 d . . .
C9 C 0.2694(11) 0.8768(8) 0.1046(6) 0.050(3) Uani 1 1 d . . .
H9 H 0.2092 0.9207 0.0583 0.060 Uiso 1 1 calc . . .
C10 C 0.4109(10) 0.8382(7) 0.0944(6) 0.044(2) Uani 1 1 d . . .
C11 C 0.1009(11) 0.8551(9) 0.2450(8) 0.073(4) Uani 1 1 d . . .
H11A H 0.1145 0.8160 0.3085 0.109 Uiso 1 1 calc . . .
H11B H 0.0284 0.8279 0.2223 0.109 Uiso 1 1 calc . . .
H11C H 0.0737 0.9316 0.2372 0.109 Uiso 1 1 calc . . .
C12 C 0.4922(12) 0.8543(9) 0.0066(7) 0.066(3) Uani 1 1 d . . .
H12A H 0.5875 0.8188 0.0187 0.098 Uiso 1 1 calc . . .
H12B H 0.4920 0.9311 -0.0233 0.098 Uiso 1 1 calc . . .
H12C H 0.4493 0.8234 -0.0319 0.098 Uiso 1 1 calc . . .
C20 C 0.0959(13) 0.3074(9) 0.4152(8) 0.069(3) Uani 1 1 d . . .
H20A H 0.0377 0.3772 0.3887 0.083 Uiso 1 1 calc . . .
H20B H 0.1920 0.3202 0.4180 0.083 Uiso 1 1 calc . . .
C21 C 0.0425(12) 0.2514(10) 0.5084(8) 0.071(3) Uani 1 1 d . . .
H21A H 0.0904 0.2676 0.5548 0.085 Uiso 1 1 calc . . .
H21B H -0.0581 0.2723 0.5141 0.085 Uiso 1 1 calc . . .
C22 C 0.0770(14) 0.1350(11) 0.5144(9) 0.083(4) Uani 1 1 d . . .
H22A H 0.0146 0.0917 0.5573 0.099 Uiso 1 1 calc . . .
H22B H 0.1735 0.1070 0.5335 0.099 Uiso 1 1 calc . . .
C23 C 0.0569(14) 0.1321(10) 0.4210(10) 0.089(4) Uani 1 1 d . . .
H23A H 0.1199 0.0723 0.4087 0.107 Uiso 1 1 calc . . .
H23B H -0.0394 0.1238 0.4126 0.107 Uiso 1 1 calc . . .
Li1 Li 0.191(3) 0.2406(18) 0.2527(13) 0.082(7) Uani 1 1 d . A .
C30 C -0.072(2) 0.185(2) 0.1875(15) 0.091(7) Uiso 0.60 1 d PDU A 1
H30A H -0.0846 0.1162 0.2327 0.109 Uiso 0.60 1 calc P B 1
H30B H -0.1235 0.2441 0.2074 0.109 Uiso 0.60 1 calc P C 1
C31 C -0.121(3) 0.189(3) 0.104(2) 0.137(11) Uiso 0.60 1 d PDU A 1
H31A H -0.1879 0.1387 0.1115 0.164 Uiso 0.60 1 calc P D 1
H31B H -0.1662 0.2624 0.0719 0.164 Uiso 0.60 1 calc P E 1
C32 C -0.012(3) 0.162(2) 0.0576(16) 0.101(8) Uiso 0.60 1 d PDU A 1
H32A H -0.0185 0.2094 -0.0049 0.122 Uiso 0.60 1 calc P F 1
H32B H -0.0095 0.0875 0.0577 0.122 Uiso 0.60 1 calc P G 1
C33 C 0.1166(18) 0.1718(17) 0.0962(13) 0.062(5) Uiso 0.60 1 d PDU A 1
H33A H 0.1811 0.1037 0.1090 0.074 Uiso 0.60 1 calc P H 1
H33B H 0.1624 0.2298 0.0548 0.074 Uiso 0.60 1 calc P I 1
C30A C -0.063(5) 0.289(5) 0.156(3) 0.18(2) Uiso 0.40 1 d PDU A 2
H30C H -0.1240 0.2818 0.2097 0.216 Uiso 0.40 1 calc P J 2
H30D H -0.0382 0.3621 0.1348 0.216 Uiso 0.40 1 calc P K 2
C31A C -0.125(3) 0.263(3) 0.089(2) 0.093(12) Uiso 0.40 1 d PDU A 2
H31C H -0.1614 0.1941 0.1133 0.111 Uiso 0.40 1 calc P L 2
H31D H -0.2018 0.3200 0.0610 0.111 Uiso 0.40 1 calc P M 2
C32A C -0.023(4) 0.257(3) 0.030(2) 0.112(13) Uiso 0.40 1 d PDU A 2
H32C H -0.0325 0.3229 -0.0216 0.135 Uiso 0.40 1 calc P N 2
H32D H -0.0277 0.1953 0.0081 0.135 Uiso 0.40 1 calc P O 2
C33A C 0.111(4) 0.243(5) 0.073(4) 0.18(2) Uiso 0.40 1 d PDU A 2
H33C H 0.1461 0.3118 0.0595 0.221 Uiso 0.40 1 calc P P 2
H33D H 0.1798 0.1914 0.0535 0.221 Uiso 0.40 1 calc P Q 2
C40 C 0.4361(13) 0.0793(9) 0.2327(7) 0.066(3) Uani 1 1 d . A .
H40A H 0.4087 0.1119 0.1696 0.080 Uiso 1 1 calc . . .
H40B H 0.4213 0.0033 0.2527 0.080 Uiso 1 1 calc . . .
C41 C 0.5875(14) 0.0890(10) 0.2446(9) 0.082(4) Uani 1 1 d . . .
H41A H 0.6124 0.1579 0.2050 0.099 Uiso 1 1 calc . . .
H41B H 0.6513 0.0291 0.2330 0.099 Uiso 1 1 calc . . .
C42 C 0.5888(13) 0.0835(10) 0.3433(9) 0.074(4) Uani 1 1 d . A .
H42A H 0.6047 0.0082 0.3823 0.088 Uiso 1 1 calc . . .
H42B H 0.6616 0.1218 0.3541 0.088 Uiso 1 1 calc . . .
C43 C 0.4469(12) 0.1380(10) 0.3597(8) 0.071(3) Uani 1 1 d . A .
H43A H 0.4104 0.0986 0.4186 0.085 Uiso 1 1 calc . . .
H43B H 0.4511 0.2124 0.3585 0.085 Uiso 1 1 calc . . .
C50 C 0.364(2) 0.4083(17) 0.1321(16) 0.073(7) Uiso 0.60 1 d PDU A 1
H50A H 0.3711 0.3768 0.0826 0.088 Uiso 0.60 1 calc P R 1
H50B H 0.4499 0.3827 0.1672 0.088 Uiso 0.60 1 calc P S 1
C51 C 0.336(3) 0.535(2) 0.096(2) 0.125(10) Uiso 0.60 1 d PDU A 1
H51A H 0.4149 0.5666 0.1074 0.150 Uiso 0.60 1 calc P T 1
H51B H 0.3169 0.5606 0.0314 0.150 Uiso 0.60 1 calc P U 1
C52 C 0.213(3) 0.561(2) 0.148(2) 0.119(10) Uiso 0.60 1 d PDU A 1
H52A H 0.1611 0.6315 0.1162 0.143 Uiso 0.60 1 calc P V 1
H52B H 0.2392 0.5610 0.2072 0.143 Uiso 0.60 1 calc P W 1
C53 C 0.128(2) 0.4726(19) 0.1564(16) 0.088(7) Uiso 0.60 1 d PDU A 1
H53A H 0.0912 0.4759 0.0986 0.106 Uiso 0.60 1 calc P X 1
H53B H 0.0526 0.4712 0.2009 0.106 Uiso 0.60 1 calc P Y 1
C50A C 0.384(4) 0.391(3) 0.166(3) 0.106(13) Uiso 0.40 1 d PDU A 2
H50C H 0.4249 0.3381 0.1361 0.127 Uiso 0.40 1 calc P Z 2
H50D H 0.4377 0.3816 0.2194 0.127 Uiso 0.40 1 calc P A 2
C51A C 0.376(5) 0.509(3) 0.100(3) 0.129(14) Uiso 0.40 1 d PDU A 2
H51C H 0.4676 0.5336 0.0908 0.154 Uiso 0.40 1 calc P B 2
H51D H 0.3377 0.5159 0.0418 0.154 Uiso 0.40 1 calc P C 2
C52A C 0.282(4) 0.569(2) 0.149(3) 0.091(11) Uiso 0.40 1 d PDU A 2
H52C H 0.2301 0.6334 0.1066 0.109 Uiso 0.40 1 calc P D 2
H52D H 0.3343 0.5921 0.1891 0.109 Uiso 0.40 1 calc P E 2
C53A C 0.185(4) 0.493(3) 0.201(2) 0.097(12) Uiso 0.40 1 d PDU A 2
H53C H 0.0902 0.5183 0.1780 0.116 Uiso 0.40 1 calc P F 2
H53D H 0.1844 0.4885 0.2647 0.116 Uiso 0.40 1 calc P G 2

loop_
_atom_site_aniso_label
_atom_site_aniso_U_11
_atom_site_aniso_U_22
_atom_site_aniso_U_33
_atom_site_aniso_U_23
_atom_site_aniso_U_13
_atom_site_aniso_U_12
Sc1 0.0410(12) 0.0434(12) 0.0423(12) -0.0108(9) 0.0018(9) -0.0049(9)
Cl1 0.0620(19) 0.0579(18) 0.0586(18) -0.0068(14) -0.0002(14) -0.0187(14)
Cl2 0.0418(16) 0.0588(17) 0.0644(18) -0.0154(14) -0.0073(13) 0.0019(13)
Cl3 0.080(2) 0.070(2) 0.0547(18) -0.0302(16) 0.0096(15) -0.0102(16)
S1 0.0420(16) 0.0518(16) 0.0526(17) -0.0223(13) -0.0047(13) -0.0084(13)
S2 0.0657(19) 0.0536(18) 0.0542(18) -0.0237(14) 0.0035(15) -0.0046(14)
N1 0.044(5) 0.034(5) 0.035(4) -0.008(4) -0.002(4) -0.002(4)
N2 0.037(5) 0.036(5) 0.051(5) -0.015(4) -0.001(4) -0.004(4)
N3 0.050(5) 0.043(5) 0.032(5) -0.006(4) -0.003(4) -0.010(4)
N4 0.036(5) 0.045(5) 0.034(5) -0.009(4) 0.000(4) -0.006(4)
O1 0.091(6) 0.055(5) 0.061(5) -0.026(4) 0.013(4) -0.018(4)
O2 0.053(6) 0.184(10) 0.084(7) -0.055(7) -0.003(5) -0.009(6)
O3 0.066(5) 0.070(5) 0.056(5) -0.024(4) -0.006(4) -0.004(4)
O4 0.113(8) 0.058(6) 0.102(7) -0.008(5) 0.032(6) 0.011(5)
C1 0.045(6) 0.029(5) 0.042(6) -0.014(4) 0.001(5) 0.001(4)
C2 0.039(6) 0.041(6) 0.033(5) -0.008(4) -0.005(4) -0.008(5)
C3 0.055(7) 0.031(6) 0.038(6) -0.004(5) -0.007(5) -0.014(5)
C4 0.056(7) 0.043(6) 0.044(6) -0.013(5) -0.010(5) -0.015(5)
C5 0.049(6) 0.036(6) 0.043(6) -0.013(5) -0.005(5) -0.006(5)
C6 0.063(7) 0.041(6) 0.075(8) -0.024(6) -0.006(6) 0.000(5)
C7 0.048(6) 0.037(6) 0.051(6) -0.004(5) -0.003(5) -0.016(5)
C8 0.041(6) 0.041(6) 0.053(7) -0.013(5) -0.007(5) -0.002(5)
C9 0.058(7) 0.054(7) 0.036(6) -0.004(5) -0.014(5) -0.019(6)
C10 0.047(7) 0.041(6) 0.043(6) -0.009(5) -0.011(5) -0.011(5)
C11 0.041(7) 0.078(8) 0.078(9) 0.004(7) -0.010(6) -0.001(6)
C12 0.061(8) 0.081(8) 0.045(7) -0.005(6) 0.000(6) -0.011(6)
C20 0.078(9) 0.059(8) 0.072(8) -0.024(7) -0.008(7) -0.010(6)
C21 0.067(8) 0.067(9) 0.080(9) -0.027(7) -0.009(7) -0.004(7)
C22 0.084(10) 0.088(10) 0.068(9) -0.015(8) 0.006(7) -0.009(8)
C23 0.101(11) 0.064(9) 0.117(12) -0.039(8) 0.042(9) -0.050(8)
Li1 0.115(19) 0.085(15) 0.048(12) -0.029(11) -0.005(12) -0.001(14)
C40 0.074(9) 0.074(8) 0.046(7) -0.015(6) 0.006(6) -0.006(7)
C41 0.070(9) 0.089(10) 0.077(9) -0.016(8) 0.015(7) -0.005(7)
C42 0.065(8) 0.075(9) 0.096(10) -0.042(8) -0.015(7) -0.014(7)
C43 0.060(8) 0.084(9) 0.078(9) -0.039(7) -0.018(7) -0.004(7)

loop_
_atom_type_symbol
_atom_type_description
_atom_type_scat_dispersion_real
_atom_type_scat_dispersion_imag
_atom_type_scat_source
Li Li -0.0003 0.0001 'International Tables Vol C Tables 4.2.6.8 and 6.1.1.4'
H H 0.0000 0.0000 'International Tables Vol C Tables 4.2.6.8 and 6.1.1.4'
C C 0.0033 0.0016 'International Tables Vol C Tables 4.2.6.8 and 6.1.1.4'
N N 0.0061 0.0033 'International Tables Vol C Tables 4.2.6.8 and 6.1.1.4'
O O 0.0106 0.0060 'International Tables Vol C Tables 4.2.6.8 and 6.1.1.4'
S S 0.1246 0.1234 'International Tables Vol C Tables 4.2.6.8 and 6.1.1.4'
Cl Cl 0.1484 0.1585 'International Tables Vol C Tables 4.2.6.8 and 6.1.1.4'
Sc Sc 0.2519 0.3716 'International Tables Vol C Tables 4.2.6.8 and 6.1.1.4'

loop_
_geom_angle_atom_site_label_1
_geom_angle_atom_site_label_2
_geom_angle_atom_site_label_3
_geom_angle
_geom_angle_site_symmetry_1
_geom_angle_site_symmetry_3
_geom_angle_publ_flag
N3 Sc1 N1 76.4(3) . . ?
N3 Sc1 Cl3 93.4(2) . . ?
N1 Sc1 Cl3 92.0(2) . . ?
N3 Sc1 Cl2 164.6(2) . . ?
N1 Sc1 Cl2 93.0(2) . . ?
Cl3 Sc1 Cl2 98.13(12) . . ?
N3 Sc1 Cl1 90.0(2) . . ?
N1 Sc1 Cl1 162.4(2) . . ?
Cl3 Sc1 Cl1 100.01(12) . . ?
Cl2 Sc1 Cl1 97.95(12) . . ?
N3 Sc1 S1 82.6(2) . . ?
N1 Sc1 S1 79.06(19) . . ?
Cl3 Sc1 S1 170.87(13) . . ?
Cl2 Sc1 S1 84.46(11) . . ?
Cl1 Sc1 S1 88.24(11) . . ?
C1 S1 Sc1 108.6(3) . . ?
C5 N1 N2 104.2(7) . . ?
C5 N1 Sc1 133.2(6) . . ?
N2 N1 Sc1 122.3(5) . . ?
C3 N2 N1 112.0(7) . . ?
C3 N2 C2 126.1(8) . . ?
N1 N2 C2 121.6(7) . . ?
C10 N3 N4 104.2(7) . . ?
C10 N3 Sc1 132.3(6) . . ?
N4 N3 Sc1 123.2(5) . . ?
C8 N4 N3 112.0(7) . . ?
C8 N4 C2 126.7(8) . . ?
N3 N4 C2 121.3(7) . . ?
C20 O1 C23 109.3(9) . . ?
C20 O1 Li1 126.2(10) . . ?
C23 O1 Li1 118.2(9) . . ?
C33 O2 C30 104.8(13) . . ?
C33 O2 C33A 34(2) . . ?
C30 O2 C33A 109.0(18) . . ?
C33 O2 C30A 108.6(17) . . ?
C30 O2 C30A 49.6(18) . . ?
C33A O2 C30A 86(2) . . ?
C33 O2 Li1 126.9(11) . . ?
C30 O2 Li1 128.3(12) . . ?
C33A O2 Li1 113(2) . . ?
C30A O2 Li1 104.6(18) . . ?
C40 O3 C43 109.4(8) . . ?
C40 O3 Li1 125.0(9) . . ?
C43 O3 Li1 122.4(9) . . ?
C50A O4 C50 22(2) . . ?
C50A O4 C53 123.2(18) . . ?
C50 O4 C53 108.1(13) . . ?
C50A O4 C53A 103(2) . . ?
C50 O4 C53A 101.0(15) . . ?
C53 O4 C53A 40.1(15) . . ?
C50A O4 Li1 119.1(18) . . ?
C50 O4 Li1 128.8(12) . . ?
C53 O4 Li1 117.3(13) . . ?
C53A O4 Li1 128.8(14) . . ?
C2 C1 S2 115.7(7) . . ?
C2 C1 S1 117.2(6) . . ?
S2 C1 S1 127.1(6) . . ?
N4 C2 N2 111.8(7) . . ?
N4 C2 C1 112.1(7) . . ?
N2 C2 C1 114.5(7) . . ?
N2 C3 C4 105.7(8) . . ?
N2 C3 C7 123.5(8) . . ?
C4 C3 C7 130.7(9) . . ?
C3 C4 C5 107.3(9) . . ?
N1 C5 C4 110.6(8) . . ?
N1 C5 C6 120.6(9) . . ?
C4 C5 C6 128.8(9) . . ?
C9 C8 N4 105.5(9) . . ?
C9 C8 C11 132.0(10) . . ?
N4 C8 C11 122.5(9) . . ?
C8 C9 C10 107.9(9) . . ?
N3 C10 C9 110.4(8) . . ?
N3 C10 C12 123.0(9) . . ?
C9 C10 C12 126.5(9) . . ?
O1 C20 C21 106.8(9) . . ?
C22 C21 C20 102.2(9) . . ?
C21 C22 C23 104.9(10) . . ?
O1 C23 C22 104.4(10) . . ?
O1 Li1 O3 105.3(10) . . ?
O1 Li1 O2 107.9(12) . . ?
O3 Li1 O2 111.2(11) . . ?
O1 Li1 O4 113.3(11) . . ?
O3 Li1 O4 109.1(13) . . ?
O2 Li1 O4 110.0(11) . . ?
C31 C30 O2 107.6(18) . . ?
C32 C31 C30 107(2) . . ?
C31 C32 C33 111(2) . . ?
O2 C33 C32 105.4(15) . . ?
C31A C30A O2 101(3) . . ?
C32A C31A C30A 104(3) . . ?
C31A C32A C33A 109(3) . . ?
C32A C33A O2 104(3) . . ?
O3 C40 C41 104.1(10) . . ?
C40 C41 C42 101.9(10) . . ?
C43 C42 C41 104.1(10) . . ?
O3 C43 C42 106.9(9) . . ?
O4 C50 C51 102.4(14) . . ?
C52 C51 C50 102.7(17) . . ?
C51 C52 C53 104(2) . . ?
C52 C53 O4 96.2(18) . . ?
O4 C50A C51A 103(3) . . ?
C52A C51A C50A 101(2) . . ?
C51A C52A C53A 106(2) . . ?
C52A C53A O4 106(2) . . ?

loop_
_geom_bond_atom_site_label_1
_geom_bond_atom_site_label_2
_geom_bond_distance
_geom_bond_site_symmetry_2
_geom_bond_publ_flag
Sc1 N3 2.276(8) . ?
Sc1 N1 2.310(8) . ?
Sc1 Cl3 2.396(3) . ?
Sc1 Cl2 2.412(3) . ?
Sc1 Cl1 2.414(3) . ?
Sc1 S1 2.674(3) . ?
S1 C1 1.669(9) . ?
S2 C1 1.647(8) . ?
N1 C5 1.345(10) . ?
N1 N2 1.371(9) . ?
N2 C3 1.348(10) . ?
N2 C2 1.452(11) . ?
N3 C10 1.342(11) . ?
N3 N4 1.380(9) . ?
N4 C8 1.364(11) . ?
N4 C2 1.437(10) . ?
O1 C20 1.420(12) . ?
O1 C23 1.452(13) . ?
O1 Li1 1.89(2) . ?
O2 C33 1.401(19) . ?
O2 C30 1.44(2) . ?
O2 C33A 1.56(5) . ?
O2 C30A 1.62(5) . ?
O2 Li1 1.94(2) . ?
O3 C40 1.429(12) . ?
O3 C43 1.436(12) . ?
O3 Li1 1.91(2) . ?
O4 C50A 1.39(4) . ?
O4 C50 1.43(2) . ?
O4 C53 1.46(2) . ?
O4 C53A 1.54(4) . ?
O4 Li1 1.93(2) . ?
C1 C2 1.539(12) . ?
C3 C4 1.369(12) . ?
C3 C7 1.464(13) . ?
C4 C5 1.373(12) . ?
C5 C6 1.502(13) . ?
C8 C9 1.356(12) . ?
C8 C11 1.492(14) . ?
C9 C10 1.392(13) . ?
C10 C12 1.499(13) . ?
C20 C21 1.499(15) . ?
C21 C22 1.473(15) . ?
C22 C23 1.484(17) . ?
C30 C31 1.39(3) . ?
C31 C32 1.29(2) . ?
C32 C33 1.44(2) . ?
C30A C31A 1.38(3) . ?
C31A C32A 1.31(3) . ?
C32A C33A 1.44(3) . ?
C40 C41 1.508(16) . ?
C41 C42 1.508(16) . ?
C42 C43 1.482(15) . ?
C50 C51 1.55(2) . ?
C51 C52 1.44(3) . ?
C52 C53 1.47(3) . ?
C50A C51A 1.55(3) . ?
C51A C52A 1.43(3) . ?
C52A C53A 1.48(3) . ?
